data_1544382
loop_
_publ_author_name
'Shpanchenko, R.V.'
'Tsirlin, A.A.'
'Kondakova, E.S.'
'Antipov, E.V.'
'Bougerol, C.'
'Hadermann, J.'
'Tendeloo, van, G.'
'Sakurai, H.'
'Takayama-Muromachi, E.'

_publ_section_title
;
 New germanates RCrGeO5 (R=Nd-Er,Y): synthesis, structure, and properties
;
_journal_name_full 'Journal of Solid State Chemistry'
_journal_page_first 2433
_journal_page_last 2441
_journal_volume 181
_journal_year 2008
_chemical_formula_sum 'Cr Eu Ge O5'
_chemical_name_common EuCrGeO5
_space_group_IT_number 55
_space_group_name_H-M_alt 'P b a m'
_symmetry_space_group_name_Hall '-P 2 2ab'
_symmetry_space_group_name_H-M 'P b a m'
_cell_angle_alpha 90
_cell_angle_beta 90
_cell_angle_gamma 90
_cell_formula_units_Z 4
_cell_length_a 7.4389(1)
_cell_length_b 8.4798(2)
_cell_length_c 5.7169(1)
_cell_volume 360.624(12)
_cod_data_source_file EuCrGeO5.cif
_cod_data_source_block EuCrGeO5
_cod_original_formula_sum 'Eu Cr Ge O5'
_cod_database_code 1544382

loop_
_space_group_symop_operation_xyz
'x, y, z'
'-x, -y, -z'
'-x, -y, z'
'x, y, -z'
'-x+1/2, y+1/2, -z'
'x+1/2, -y+1/2, z'
'x+1/2, -y+1/2, -z'
'-x+1/2, y+1/2, z'

loop_
_atom_site_label
_atom_site_occupancy
_atom_site_fract_x
_atom_site_fract_y
_atom_site_fract_z
_atom_site_adp_type
_atom_site_U_iso_or_equiv
_atom_site_type_symbol
Eu 1.0 0.14477(9) 0.17387(10) 0.000000 Uiso 0.010800 Eu
Cr 1.0 0.000000 0.500000 0.2568(4) Uiso 0.005700 Cr
GE 1.0 0.38648(16) 0.35708(16) 0.500000 Uiso 0.006300 Ge
O1 1.0 0.000000 0.000000 0.2993(13) Uiso 0.003000 O
O2 1.0 0.1634(9) 0.4463(7) 0.000000 Uiso 0.003000 O
O3 1.0 0.1578(9) 0.4252(7) 0.500000 Uiso 0.003000 O
O4 1.0 0.3999(5) 0.2180(5) 0.2601(7) Uiso 0.003000 O
